data_4333299
loop_
_publ_author_name
'Huang, You-Gui'
'Yuan, Da-Qiang'
'Pan, Long'
'Jiang, Fei-Long'
'Wu, Ming-Yan'
'Zhang, Xu-Dong'
'Wei, Wei'
'Gao, Qiang'
'Lee, Jeong Yong'
'Li, Jing'
'Hong, Mao-Chun'

_publ_section_title
;
 A 3D porous cobalt-organic framework exhibiting spin-canted
 antiferromagnetism and field-induced spin-flop transition.
;
_journal_issue 23
_journal_name_full 'Inorganic chemistry'
_journal_page_first 9609
_journal_page_last 9615
_journal_paper_doi 10.1021/ic700559z
_journal_volume 46
_journal_year 2007
_chemical_formula_moiety 'C14 H20 Co3 N2 O16'
_chemical_formula_sum 'C14 H20 Co3 N2 O16'
_chemical_formula_weight 649.11
_chemical_name_systematic
;
 ?
;
_space_group_IT_number 2
_symmetry_cell_setting triclinic
_symmetry_space_group_name_Hall '-P 1'
_symmetry_space_group_name_H-M 'P -1'
_atom_sites_solution_hydrogens geom
_atom_sites_solution_primary direct
_atom_sites_solution_secondary difmap
_audit_creation_method SHELXL-97
_cell_angle_alpha 76.3800(10)
_cell_angle_beta 66.3690(10)
_cell_angle_gamma 78.9640(10)
_cell_formula_units_Z 2
_cell_length_a 11.1389(7)
_cell_length_b 11.2652(7)
_cell_length_c 11.4139(7)
_cell_measurement_reflns_used 4708
_cell_measurement_temperature 173(2)
_cell_measurement_theta_max 25.04
_cell_measurement_theta_min 2.01
_cell_volume 1267.65(14)
_computing_cell_refinement 'Siemens SMART & SAINT'
_computing_data_collection 'Siemens SMART'
_computing_data_reduction 'Siemens XPREP'
_computing_structure_refinement 'Siemens SHELXTL'
_computing_structure_solution 'Siemens SHELXTL'
_diffrn_ambient_temperature 173(2)
_diffrn_measured_fraction_theta_full 0.989
_diffrn_measured_fraction_theta_max 0.989
_diffrn_measurement_device_type 'Smart CCD'
_diffrn_measurement_method '\w scan'
_diffrn_radiation_monochromator graphite
_diffrn_radiation_source 'fine-focus sealed tube'
_diffrn_radiation_type MoK\a
_diffrn_radiation_wavelength 0.71073
_diffrn_reflns_av_R_equivalents 0.0303
_diffrn_reflns_av_sigmaI/netI 0.0352
_diffrn_reflns_limit_h_max 13
_diffrn_reflns_limit_h_min -13
_diffrn_reflns_limit_k_max 13
_diffrn_reflns_limit_k_min -12
_diffrn_reflns_limit_l_max 13
_diffrn_reflns_limit_l_min -12
_diffrn_reflns_number 6650
_diffrn_reflns_theta_full 25.04
_diffrn_reflns_theta_max 25.04
_diffrn_reflns_theta_min 2.01
_diffrn_standards_decay_% none
_diffrn_standards_interval_count none
_diffrn_standards_interval_time none
_diffrn_standards_number none
_exptl_absorpt_coefficient_mu 2.014
_exptl_absorpt_correction_T_max 1.0000
_exptl_absorpt_correction_T_min .6922
_exptl_absorpt_correction_type empirical
_exptl_absorpt_process_details 'SADABS (Sheldrick, 1996)'
_exptl_crystal_colour orange
_exptl_crystal_density_diffrn 1.701
_exptl_crystal_density_method 'not measured'
_exptl_crystal_description prism
_exptl_crystal_F_000 654
_exptl_crystal_size_max .36
_exptl_crystal_size_mid .26
_exptl_crystal_size_min .08
_refine_diff_density_max 1.154
_refine_diff_density_min -0.753
_refine_diff_density_rms 0.169
_refine_ls_extinction_coef 0.0009(8)
_refine_ls_extinction_expression Fc^*^=kFc[1+0.001xFc^2^\l^3^/sin(2\q)]^-1/4^
_refine_ls_extinction_method SHELXL
_refine_ls_goodness_of_fit_ref 1.044
_refine_ls_hydrogen_treatment constr
_refine_ls_matrix_type full
_refine_ls_number_parameters 335
_refine_ls_number_reflns 4440
_refine_ls_number_restraints 12
_refine_ls_restrained_S_all 1.043
_refine_ls_R_factor_gt 0.0762
_refine_ls_shift/su_max 0.015
_refine_ls_shift/su_mean 0.000
_refine_ls_structure_factor_coef Fsqd
_refine_ls_weighting_details 'calc w=1/[\s^2^(Fo^2^)+(0.1022P)^2^+14.3922P] where P=(Fo^2^+2Fc^2^)/3'
_refine_ls_weighting_scheme calc
_refine_ls_wR_factor_gt 0.1930
_refine_ls_wR_factor_ref 0.2066
_reflns_number_gt 3943
_reflns_number_total 4440
_reflns_threshold_expression >2sigma(I)
_cod_data_source_file ic700559zsup1.cif
_cod_data_source_block c:\hyg-603\a
_cod_depositor_comments
;
The following automatic conversions were performed:

'_symmetry_cell_setting' value 'Triclinic' changed to 'triclinic'
according to /home/saulius/struct/CIF-dictionaries/cif_core.dic
dictionary named 'cif_core.dic' version 2.4.2 from 2011-04-26.

Automatic conversion script
Id: cif_fix_values 1891 2012-01-12 08:04:46Z andrius 

 Adding full bibliography for 4333299.cif.
;
_cod_original_sg_symbol_H-M P-1
_cod_database_code 4333299
_refine_ls_r_factor_ref 0.0866

loop_
_symmetry_equiv_pos_as_xyz
'x, y, z'
'-x, -y, -z'

loop_
_atom_site_label
_atom_site_type_symbol
_atom_site_fract_x
_atom_site_fract_y
_atom_site_fract_z
_atom_site_U_iso_or_equiv
_atom_site_adp_type
_atom_site_occupancy
_atom_site_symmetry_multiplicity
_atom_site_calc_flag
_atom_site_refinement_flags
_atom_site_disorder_assembly
_atom_site_disorder_group
Co1 Co -0.47058(9) 0.57098(8) 0.71019(8) 0.0201(3) Uani 1 1 d . . .
Co2 Co -0.39376(9) 0.39083(8) 0.49959(8) 0.0202(3) Uani 1 1 d . . .
Co3 Co -0.50478(9) 0.35896(8) 1.00924(8) 0.0218(3) Uani 1 1 d . . .
O1 O -0.3405(5) 0.4051(5) 0.3012(5) 0.0302(11) Uani 1 1 d . . .
O2 O -0.1785(6) 0.4342(8) 0.1075(6) 0.0545(18) Uani 1 1 d . . .
O3 O 0.2930(5) 0.3606(5) 0.1348(5) 0.0315(12) Uani 1 1 d . . .
O4 O 0.2768(5) 0.4532(5) 0.2959(5) 0.0292(11) Uani 1 1 d . . .
O5 O -0.5290(6) -0.1921(5) 0.8788(5) 0.0353(13) Uani 1 1 d . . .
O6 O -0.4632(6) -0.2426(4) 0.6825(5) 0.0355(13) Uani 1 1 d . . .
O7 O -0.5425(5) 0.2576(4) 0.8949(4) 0.0278(11) Uani 1 1 d . . .
O8 O -0.4545(5) 0.3772(4) 0.7014(5) 0.0277(11) Uani 1 1 d . . .
O9 O -0.4183(4) 0.5751(4) 0.5117(4) 0.0202(9) Uani 1 1 d . . .
O10 O -0.5494(5) 0.5295(4) 0.9053(4) 0.0220(10) Uani 1 1 d . . .
O11 O -0.2998(6) 0.3260(6) 0.8806(6) 0.0447(14) Uani 1 1 d . . .
O12 O -0.2091(15) 0.7172(14) 0.3166(14) 0.147(5) Uani 1 1 d . . .
O13 O 0.217(2) 0.152(2) 0.077(2) 0.109(8) Uani 0.50 1 d P A 1
O20 O 0.187(7) 0.243(6) -0.032(7) 0.31(3) Uani 0.50 1 d PU B 2
N1 N -0.1841(6) 0.3741(5) 0.4275(5) 0.0249(12) Uani 1 1 d . . .
N2 N -0.4013(6) 0.1995(5) 0.5726(6) 0.0235(12) Uani 1 1 d . . .
C1 C -0.2193(7) 0.4141(7) 0.2258(7) 0.0288(16) Uani 1 1 d . . .
C2 C -0.1266(7) 0.3947(7) 0.2969(7) 0.0283(15) Uani 1 1 d . . .
C3 C 0.0074(7) 0.4023(7) 0.2317(7) 0.0284(15) Uani 1 1 d . . .
H3 H 0.0449 0.4171 0.1395 0.034 Uiso 1 1 calc R . .
C4 C 0.0863(7) 0.3877(7) 0.3047(7) 0.0258(15) Uani 1 1 d . . .
C5 C 0.0266(7) 0.3667(8) 0.4391(7) 0.0329(17) Uani 1 1 d . . .
H5 H 0.0771 0.3586 0.4913 0.039 Uiso 1 1 calc R . .
C6 C -0.1073(8) 0.3577(7) 0.4961(7) 0.0320(16) Uani 1 1 d . . .
H6 H -0.1466 0.3389 0.5881 0.038 Uiso 1 1 calc R . .
C7 C 0.2313(7) 0.4007(6) 0.2389(7) 0.0250(15) Uani 1 1 d . . .
C8 C -0.3663(8) 0.1102(6) 0.5033(7) 0.0322(17) Uani 1 1 d . . .
H8 H -0.3242 0.1299 0.4115 0.039 Uiso 1 1 calc R . .
C9 C -0.3891(8) -0.0108(6) 0.5600(7) 0.0293(16) Uani 1 1 d . . .
H9 H -0.3614 -0.0729 0.5081 0.035 Uiso 1 1 calc R . .
C10 C -0.4528(7) -0.0396(6) 0.6932(7) 0.0276(15) Uani 1 1 d . . .
C11 C -0.4854(7) -0.1699(6) 0.7576(7) 0.0285(16) Uani 1 1 d . . .
C12 C -0.4873(7) 0.0528(6) 0.7655(7) 0.0261(15) Uani 1 1 d . . .
H12 H -0.5289 0.0351 0.8574 0.031 Uiso 1 1 calc R . .
C13 C -0.4604(7) 0.1729(6) 0.7019(7) 0.0233(14) Uani 1 1 d . . .
C14 C -0.4895(7) 0.2760(6) 0.7736(7) 0.0247(15) Uani 1 1 d . . .
O14 O -0.068(3) 0.280(3) -0.071(3) 0.166(12) Uani 0.60 1 d P B .
O15 O 0.029(4) 0.283(3) -0.052(3) 0.124(10) Uiso 0.40 1 d P . .
O16 O -0.790(5) -0.072(5) 0.987(5) 0.25(2) Uiso 0.50 1 d P . .
O17 O -0.186(5) 0.098(5) 0.792(5) 0.26(2) Uani 0.50 1 d PU . .
O18 O -0.145(5) 0.957(5) 0.244(5) 0.24(2) Uiso 0.50 1 d P . .
O19 O 0.032(7) 1.030(7) 0.381(6) 0.34(3) Uiso 0.50 1 d P . .

loop_
_atom_site_aniso_label
_atom_site_aniso_U_11
_atom_site_aniso_U_22
_atom_site_aniso_U_33
_atom_site_aniso_U_23
_atom_site_aniso_U_13
_atom_site_aniso_U_12
Co1 0.0246(5) 0.0187(5) 0.0194(5) -0.0050(3) -0.0093(4) -0.0034(4)
Co2 0.0241(5) 0.0184(5) 0.0201(5) -0.0043(3) -0.0096(4) -0.0026(3)
Co3 0.0299(5) 0.0182(5) 0.0192(5) -0.0044(4) -0.0094(4) -0.0049(4)
O1 0.027(3) 0.046(3) 0.023(3) -0.012(2) -0.011(2) -0.003(2)
O2 0.031(3) 0.104(6) 0.024(3) -0.011(3) -0.007(2) -0.007(3)
O3 0.027(3) 0.044(3) 0.027(3) -0.011(2) -0.009(2) -0.009(2)
O4 0.021(2) 0.036(3) 0.034(3) -0.014(2) -0.008(2) -0.005(2)
O5 0.055(3) 0.024(3) 0.023(3) -0.004(2) -0.013(2) 0.000(2)
O6 0.059(4) 0.019(2) 0.039(3) -0.005(2) -0.026(3) -0.012(2)
O7 0.047(3) 0.024(2) 0.014(2) -0.0043(19) -0.008(2) -0.014(2)
O8 0.040(3) 0.023(2) 0.023(3) -0.008(2) -0.012(2) -0.006(2)
O9 0.024(2) 0.024(2) 0.021(2) -0.0060(19) -0.0149(19) -0.0055(18)
O10 0.032(3) 0.020(2) 0.016(2) -0.0006(18) -0.012(2) -0.0023(19)
O11 0.046(3) 0.040(3) 0.038(3) -0.004(3) -0.009(3) -0.001(3)
O12 0.142(12) 0.138(12) 0.132(11) -0.005(9) -0.008(9) -0.066(10)
O13 0.108(16) 0.082(13) 0.118(17) -0.033(13) 0.006(13) -0.054(12)
O20 0.31(3) 0.31(3) 0.31(3) -0.065(11) -0.112(15) -0.040(11)
N1 0.023(3) 0.030(3) 0.020(3) -0.008(2) -0.006(2) -0.001(2)
N2 0.029(3) 0.020(3) 0.025(3) -0.006(2) -0.013(2) 0.000(2)
C1 0.019(3) 0.045(4) 0.020(4) -0.004(3) -0.003(3) -0.007(3)
C2 0.027(4) 0.029(4) 0.029(4) -0.006(3) -0.011(3) -0.002(3)
C3 0.020(3) 0.044(4) 0.019(3) -0.004(3) -0.005(3) -0.007(3)
C4 0.026(4) 0.029(4) 0.028(4) -0.008(3) -0.011(3) -0.009(3)
C5 0.027(4) 0.048(5) 0.028(4) -0.009(3) -0.011(3) -0.010(3)
C6 0.038(4) 0.039(4) 0.020(3) -0.004(3) -0.010(3) -0.006(3)
C7 0.025(4) 0.027(3) 0.026(4) -0.001(3) -0.015(3) -0.004(3)
C8 0.051(5) 0.019(3) 0.025(4) -0.006(3) -0.013(3) 0.000(3)
C9 0.044(4) 0.019(3) 0.027(4) -0.011(3) -0.011(3) -0.006(3)
C10 0.039(4) 0.019(3) 0.026(4) -0.002(3) -0.014(3) -0.003(3)
C11 0.031(4) 0.020(3) 0.037(4) -0.010(3) -0.014(3) -0.001(3)
C12 0.039(4) 0.021(3) 0.021(3) -0.005(3) -0.012(3) -0.008(3)
C13 0.040(4) 0.012(3) 0.026(3) -0.007(3) -0.018(3) -0.005(3)
C14 0.029(4) 0.013(3) 0.035(4) -0.006(3) -0.016(3) 0.003(3)
O14 0.15(2) 0.22(3) 0.18(2) -0.12(2) -0.11(2) 0.064(19)
O17 0.26(2) 0.26(2) 0.26(2) -0.048(11) -0.097(13) -0.029(10)

loop_
_atom_type_symbol
_atom_type_description
_atom_type_scat_dispersion_real
_atom_type_scat_dispersion_imag
_atom_type_scat_source
C C 0.0033 0.0016 'International Tables Vol C Tables 4.2.6.8 and 6.1.1.4'
Co Co 0.3494 0.9721 'International Tables Vol C Tables 4.2.6.8 and 6.1.1.4'
N N 0.0061 0.0033 'International Tables Vol C Tables 4.2.6.8 and 6.1.1.4'
O O 0.0106 0.0060 'International Tables Vol C Tables 4.2.6.8 and 6.1.1.4'
H H 0.0000 0.0000 'International Tables Vol C Tables 4.2.6.8 and 6.1.1.4'

loop_
_geom_angle_atom_site_label_1
_geom_angle_atom_site_label_2
_geom_angle_atom_site_label_3
_geom_angle
_geom_angle_site_symmetry_1
_geom_angle_site_symmetry_3
O10 Co1 O6 101.1(2) . 1_565
O10 Co1 O9 164.03(18) . .
O6 Co1 O9 92.4(2) 1_565 .
O10 Co1 O4 93.5(2) . 2_566
O6 Co1 O4 87.3(2) 1_565 2_566
O9 Co1 O4 95.77(19) . 2_566
O10 Co1 O1 91.35(19) . 2_466
O6 Co1 O1 93.0(2) 1_565 2_466
O9 Co1 O1 79.26(18) . 2_466
O4 Co1 O1 175.03(19) 2_566 2_466
O10 Co1 O8 89.32(18) . .
O6 Co1 O8 169.3(2) 1_565 .
O9 Co1 O8 77.74(18) . .
O4 Co1 O8 89.7(2) 2_566 .
O1 Co1 O8 89.1(2) 2_466 .
O9 Co2 O1 99.9(2) . .
O9 Co2 O8 80.02(18) . .
O1 Co2 O8 178.0(2) . .
O9 Co2 O9 85.43(17) . 2_466
O1 Co2 O9 80.09(19) . 2_466
O8 Co2 O9 97.94(19) . 2_466
O9 Co2 N2 155.8(2) . .
O1 Co2 N2 104.1(2) . .
O8 Co2 N2 75.9(2) . .
O9 Co2 N2 95.9(2) 2_466 .
O9 Co2 N1 95.1(2) . .
O1 Co2 N1 76.6(2) . .
O8 Co2 N1 105.4(2) . .
O9 Co2 N1 156.4(2) 2_466 .
N2 Co2 N1 93.1(2) . .
O10 Co3 O5 98.2(2) 2_467 2_457
O10 Co3 O10 81.10(18) 2_467 .
O5 Co3 O10 176.6(2) 2_457 .
O10 Co3 O7 171.64(18) 2_467 .
O5 Co3 O7 87.3(2) 2_457 .
O10 Co3 O7 93.78(18) . .
O10 Co3 O3 97.64(19) 2_467 1_456
O5 Co3 O3 87.5(2) 2_457 1_456
O10 Co3 O3 89.3(2) . 1_456
O7 Co3 O3 88.9(2) . 1_456
O10 Co3 O11 90.0(2) 2_467 .
O5 Co3 O11 85.9(2) 2_457 .
O10 Co3 O11 97.4(2) . .
O7 Co3 O11 84.1(2) . .
O3 Co3 O11 170.6(2) 1_456 .
C1 O1 Co2 119.2(4) . .
C1 O1 Co1 139.5(5) . 2_466
Co2 O1 Co1 100.3(2) . 2_466
C7 O3 Co3 131.1(5) . 1_654
C7 O4 Co1 127.3(5) . 2_566
C11 O5 Co3 125.0(5) . 2_457
C11 O6 Co1 133.4(5) . 1_545
C14 O7 Co3 122.1(4) . .
C14 O8 Co2 118.4(4) . .
C14 O8 Co1 140.9(5) . .
Co2 O8 Co1 99.2(2) . .
Co2 O9 Co1 103.0(2) . .
Co2 O9 Co2 94.57(17) . 2_466
Co1 O9 Co2 100.18(19) . 2_466
Co1 O10 Co3 111.8(2) . 2_467
Co1 O10 Co3 122.6(2) . .
Co3 O10 Co3 98.90(18) 2_467 .
C6 N1 C2 118.2(6) . .
C6 N1 Co2 127.4(5) . .
C2 N1 Co2 114.2(5) . .
C13 N2 C8 119.4(6) . .
C13 N2 Co2 113.4(4) . .
C8 N2 Co2 126.8(5) . .
O2 C1 O1 125.1(7) . .
O2 C1 C2 121.1(6) . .
O1 C1 C2 113.9(6) . .
N1 C2 C3 122.7(7) . .
N1 C2 C1 115.3(6) . .
C3 C2 C1 121.9(6) . .
C2 C3 C4 118.6(7) . .
C2 C3 H3 120.7 . .
C4 C3 H3 120.7 . .
C5 C4 C3 118.5(7) . .
C5 C4 C7 120.7(6) . .
C3 C4 C7 120.7(6) . .
C4 C5 C6 119.1(7) . .
C4 C5 H5 120.5 . .
C6 C5 H5 120.5 . .
N1 C6 C5 122.9(7) . .
N1 C6 H6 118.5 . .
C5 C6 H6 118.5 . .
O3 C7 O4 127.2(6) . .
O3 C7 C4 117.8(6) . .
O4 C7 C4 114.9(6) . .
N2 C8 C9 122.4(7) . .
N2 C8 H8 118.8 . .
C9 C8 H8 118.8 . .
C8 C9 C10 119.0(6) . .
C8 C9 H9 120.5 . .
C10 C9 H9 120.5 . .
C12 C10 C9 118.5(6) . .
C12 C10 C11 121.1(6) . .
C9 C10 C11 120.4(6) . .
O6 C11 O5 127.7(7) . .
O6 C11 C10 115.7(7) . .
O5 C11 C10 116.6(6) . .
C10 C12 C13 119.4(6) . .
C10 C12 H12 120.3 . .
C13 C12 H12 120.3 . .
N2 C13 C12 121.2(6) . .
N2 C13 C14 116.4(6) . .
C12 C13 C14 122.4(6) . .
O7 C14 O8 125.9(6) . .
O7 C14 C13 120.0(6) . .
O8 C14 C13 114.0(6) . .
O14 O15 O20 164(4) . .

loop_
_geom_bond_atom_site_label_1
_geom_bond_atom_site_label_2
_geom_bond_distance
_geom_bond_site_symmetry_2
Co1 O10 2.012(4) .
Co1 O6 2.062(5) 1_565
Co1 O9 2.093(4) .
Co1 O4 2.099(5) 2_566
Co1 O1 2.122(5) 2_466
Co1 O8 2.179(5) .
Co2 O9 2.071(5) .
Co2 O1 2.072(5) .
Co2 O8 2.100(5) .
Co2 O9 2.105(4) 2_466
Co2 N2 2.125(6) .
Co2 N1 2.129(6) .
Co3 O10 2.058(5) 2_467
Co3 O5 2.072(5) 2_457
Co3 O10 2.093(4) .
Co3 O7 2.124(5) .
Co3 O3 2.130(5) 1_456
Co3 O11 2.180(6) .
O1 C1 1.286(9) .
O1 Co1 2.122(5) 2_466
O2 C1 1.219(9) .
O3 C7 1.251(9) .
O3 Co3 2.130(5) 1_654
O4 C7 1.261(8) .
O4 Co1 2.099(5) 2_566
O5 C11 1.247(9) .
O5 Co3 2.072(5) 2_457
O6 C11 1.245(9) .
O6 Co1 2.062(5) 1_545
O7 C14 1.250(9) .
O8 C14 1.266(8) .
O9 Co2 2.105(4) 2_466
O10 Co3 2.058(5) 2_467
O20 O15 1.83(7) .
N1 C6 1.337(10) .
N1 C2 1.346(9) .
N2 C13 1.337(9) .
N2 C8 1.330(9) .
C1 C2 1.509(10) .
C2 C3 1.385(10) .
C3 C4 1.401(10) .
C3 H3 0.9500 .
C4 C5 1.387(10) .
C4 C7 1.503(10) .
C5 C6 1.381(11) .
C5 H5 0.9500 .
C6 H6 0.9500 .
C8 C9 1.388(10) .
C8 H8 0.9500 .
C9 C10 1.382(10) .
C9 H9 0.9500 .
C10 C12 1.382(10) .
C10 C11 1.520(9) .
C12 C13 1.403(9) .
C12 H12 0.9500 .
C13 C14 1.487(9) .
O14 O15 1.19(4) .
